data_7216123
loop_
_publ_author_name
'Khullar, Sadhika'
'Gupta, Vijay'
'Mandal, Sanjay K.'

_publ_section_title
;
 Tuning the formation of dicarboxylate linker-assisted supramolecular 1D
 chains and squares of Ni(ii) using coordination and hydrogen bonds
;
_journal_issue 25
_journal_name_full CrystEngComm
_journal_page_first 5705
_journal_paper_doi 10.1039/c4ce00434e
_journal_volume 16
_journal_year 2014
_chemical_formula_moiety 'C80 H100 N12 Ni4 O20, 4(H2 O)'
_chemical_formula_sum 'C80 H108 N12 Ni4 O24'
_chemical_formula_weight 1856.62
_chemical_name_common '[Ni4(bpta)4(fumarate)4(H2O)4].4H2O'
_space_group_crystal_system triclinic
_space_group_IT_number 2
_space_group_name_Hall '-P 1'
_space_group_name_H-M_alt 'P -1'
_symmetry_space_group_name_Hall '-P 1'
_symmetry_space_group_name_H-M 'P -1'
_atom_sites_solution_hydrogens geom
_atom_sites_solution_primary direct
_atom_sites_solution_secondary difmap
_cell_angle_alpha 75.264(5)
_cell_angle_beta 83.445(6)
_cell_angle_gamma 87.664(6)
_cell_formula_units_Z 1
_cell_length_a 9.1706(9)
_cell_length_b 14.6580(12)
_cell_length_c 16.5447(16)
_cell_measurement_reflns_used 2835
_cell_measurement_temperature 150.(2)
_cell_measurement_theta_max 22.9301
_cell_measurement_theta_min 2.4541
_cell_volume 2136.6(3)
_computing_cell_refinement 'SAINT V7.68A (Bruker AXS, 2009)'
_computing_data_reduction 'SAINT V7.68A (Bruker AXS, 2009)'
_computing_structure_refinement 'SHELXL-97 (Sheldrick, 2008)'
_computing_structure_solution 'SHELXS-97 (Sheldrick, 2008)'
_diffrn_ambient_temperature 150.(2)
_diffrn_detector_area_resol_mean 8.3333
_diffrn_measured_fraction_theta_full 0.987
_diffrn_measured_fraction_theta_max 0.987
_diffrn_measurement_device_type 'Bruker kappa Apex2'
_diffrn_measurement_method 'phi and omega scans'
_diffrn_radiation_monochromator graphite
_diffrn_radiation_type 'Mo K\a'
_diffrn_radiation_wavelength 0.71073
_diffrn_reflns_av_R_equivalents 0.0607
_diffrn_reflns_av_sigmaI/netI 0.1182
_diffrn_reflns_limit_h_max 10
_diffrn_reflns_limit_h_min -10
_diffrn_reflns_limit_k_max 16
_diffrn_reflns_limit_k_min -17
_diffrn_reflns_limit_l_max 19
_diffrn_reflns_limit_l_min -17
_diffrn_reflns_number 16303
_diffrn_reflns_theta_full 25.14
_diffrn_reflns_theta_max 25.14
_diffrn_reflns_theta_min 1.28
_diffrn_source 'sealed tube'
_diffrn_source_type 'fine focus'
_exptl_absorpt_coefficient_mu 0.949
_exptl_absorpt_correction_T_max 0.7452
_exptl_absorpt_correction_T_min 0.6632
_exptl_absorpt_correction_type multi-scan
_exptl_absorpt_process_details 'SADABS V2008/1 (Bruker AXS)'
_exptl_crystal_colour blue
_exptl_crystal_density_diffrn 1.443
_exptl_crystal_density_method 'not measured'
_exptl_crystal_description rectangular
_exptl_crystal_F_000 976
_exptl_crystal_size_max 0.400
_exptl_crystal_size_mid 0.300
_exptl_crystal_size_min 0.300
_refine_diff_density_max 0.971
_refine_diff_density_min -0.442
_refine_ls_extinction_method none
_refine_ls_goodness_of_fit_ref 0.897
_refine_ls_hydrogen_treatment undef
_refine_ls_matrix_type full
_refine_ls_number_parameters 549
_refine_ls_number_reflns 7539
_refine_ls_number_restraints 0
_refine_ls_restrained_S_all 0.897
_refine_ls_R_factor_all 0.0955
_refine_ls_R_factor_gt 0.0452
_refine_ls_shift/su_max 0.001
_refine_ls_shift/su_mean 0.000
_refine_ls_structure_factor_coef Fsqd
_refine_ls_weighting_details 'calc w=1/[\s^2^(Fo^2^)+(0.0415P)^2^+0.0000P] where P=(Fo^2^+2Fc^2^)/3'
_refine_ls_weighting_scheme calc
_refine_ls_wR_factor_gt 0.0863
_refine_ls_wR_factor_ref 0.1123
_reflns_number_gt 4333
_reflns_number_total 7539
_reflns_threshold_expression >2sigma(I)
_cod_data_source_file c4ce00434e2.cif
_cod_data_source_block 2
_cod_depositor_comments 'Adding full bibliography for 7216121--7216124.cif.'
_cod_database_code 7216123

loop_
_space_group_symop_operation_xyz
'x, y, z'
'-x, -y, -z'

loop_
_atom_site_type_symbol
_atom_site_label
_atom_site_fract_x
_atom_site_fract_y
_atom_site_fract_z
_atom_site_U_iso_or_equiv
_atom_site_adp_type
_atom_site_calc_flag
_atom_site_refinement_flags
_atom_site_occupancy
Ni Ni1 1.08110(7) 0.78466(4) -0.18664(3) 0.02549(17) Uani d . 1
Ni Ni2 0.36991(7) 0.68762(4) 0.31100(3) 0.02432(17) Uani d . 1
N N1 0.4347(4) 0.8144(2) 0.3269(2) 0.0274(9) Uani d . 1
N N2 0.1659(4) 0.7710(2) 0.2866(2) 0.0275(9) Uani d . 1
N N3 0.2428(4) 0.6398(2) 0.4258(2) 0.0295(9) Uani d . 1
N N4 1.2336(4) 0.8516(2) -0.1408(2) 0.0240(9) Uani d . 1
N N5 1.2667(4) 0.6761(2) -0.1752(2) 0.0299(9) Uani d . 1
N N6 1.1858(4) 0.8164(2) -0.3089(2) 0.0296(9) Uani d . 1
O O1 0.9324(3) 0.70775(19) -0.22700(19) 0.0318(8) Uani d . 1
O O2 0.2954(3) 0.57287(19) 0.27891(18) 0.0308(8) Uani d . 1
O O3 0.5495(3) 0.61203(18) 0.36129(17) 0.0279(7) Uani d . 1
H H3A 0.5312 0.553 0.3752 0.042 Uiso d R 1
H H3B 0.6245 0.6225 0.3246 0.042 Uiso d R 1
O O4 0.4890(3) 0.72496(19) 0.19513(17) 0.0283(8) Uani d . 1
O O5 0.7087(4) 0.6595(2) 0.22173(19) 0.0363(8) Uani d . 1
O O6 0.9723(3) 0.74584(18) -0.06896(18) 0.0298(8) Uani d . 1
O O7 0.9526(3) 0.90661(17) -0.21828(17) 0.0294(8) Uani d . 1
H H7A 0.8896 0.8988 -0.2501 0.044 Uiso d R 1
H H7B 0.9079 0.9179 -0.1736 0.044 Uiso d R 1
O O8 0.4208(4) 0.45587(19) 0.35701(19) 0.0334(8) Uani d . 1
O O10 0.8128(3) 0.8658(2) -0.06883(19) 0.0367(8) Uani d . 1
O O11 0.1813(4) 0.1740(2) 0.3132(2) 0.0557(11) Uani d . 1
O O13 0.6509(4) 0.68005(18) 0.49135(19) 0.0454(9) Uani d G 1
H H13C 0.6193 0.6583 0.4537 0.068 Uiso d G 1
H H13D 0.6346 0.6391 0.5379 0.068 Uiso d G 1
O O12 0.1975(6) 0.1501(2) 0.4988(3) 0.119(2) Uani d G 1
H H12C 0.1784 0.1615 0.4481 0.178 Uiso d G 1
H H12D 0.2321 0.1992 0.5077 0.178 Uiso d G 1
C C1 0.1602(6) 0.2598(3) 0.2768(3) 0.0336(12) Uani d . 1
C C3 0.2502(5) 0.3283(3) 0.3030(3) 0.0333(12) Uani d . 1
H H3 0.3161 0.3036 0.3438 0.04 Uiso calc R 1
C C4 0.2441(5) 0.4199(3) 0.2734(3) 0.0302(11) Uani d . 1
H H4 0.1843 0.4452 0.2295 0.036 Uiso calc R 1
C C5 0.3290(5) 0.4880(3) 0.3064(3) 0.0293(11) Uani d . 1
C C6 0.3298(6) 0.8811(3) 0.3257(3) 0.0299(12) Uani d . 1
C C7 0.1746(5) 0.8493(3) 0.3292(3) 0.0324(12) Uani d . 1
H H7C 0.133 0.8276 0.3886 0.039 Uiso calc R 1
H H7D 0.1143 0.9035 0.3018 0.039 Uiso calc R 1
C C8 0.0511(5) 0.7053(3) 0.3382(3) 0.0396(13) Uani d . 1
H H8A 0.0308 0.6577 0.308 0.048 Uiso calc R 1
H H8B -0.0409 0.7411 0.3465 0.048 Uiso calc R 1
C C9 0.1001(6) 0.6563(3) 0.4223(3) 0.0355(12) Uani d . 1
C C10 0.2902(6) 0.5908(3) 0.4983(3) 0.0347(12) Uani d . 1
H H10 0.3926 0.5792 0.5002 0.042 Uiso calc R 1
C C11 0.1963(6) 0.5566(3) 0.5701(3) 0.0446(14) Uani d . 1
H H11 0.2328 0.5209 0.6203 0.054 Uiso calc R 1
C C12 0.0508(7) 0.5752(4) 0.5673(3) 0.0522(16) Uani d . 1
H H12 -0.0161 0.5531 0.616 0.063 Uiso calc R 1
C C13 -0.0001(6) 0.6262(3) 0.4935(3) 0.0487(15) Uani d . 1
H H13 -0.1017 0.6405 0.4911 0.058 Uiso calc R 1
C C14 0.1305(5) 0.8091(3) 0.1963(3) 0.0312(12) Uani d . 1
C C15 0.2394(5) 0.8867(3) 0.1521(3) 0.0349(12) Uani d . 1
H H15A 0.3397 0.8625 0.1586 0.052 Uiso calc R 1
H H15B 0.2224 0.9406 0.177 0.052 Uiso calc R 1
H H15C 0.2259 0.9067 0.0922 0.052 Uiso calc R 1
C C16 0.1497(6) 0.7302(3) 0.1509(3) 0.0375(13) Uani d . 1
H H16A 0.1331 0.7555 0.0918 0.056 Uiso calc R 1
H H16B 0.0788 0.6804 0.1776 0.056 Uiso calc R 1
H H16C 0.2496 0.7041 0.1541 0.056 Uiso calc R 1
C C17 -0.0258(5) 0.8485(3) 0.1913(3) 0.0420(13) Uani d . 1
H H17A -0.0414 0.8963 0.2236 0.063 Uiso calc R 1
H H17B -0.0958 0.7973 0.2146 0.063 Uiso calc R 1
H H17C -0.0405 0.8773 0.1324 0.063 Uiso calc R 1
C C18 0.3630(6) 0.9734(3) 0.3247(3) 0.0357(13) Uani d . 1
H H18 0.2872 1.0197 0.3242 0.043 Uiso calc R 1
C C19 0.5062(6) 0.9965(3) 0.3246(3) 0.0401(14) Uani d . 1
H H19 0.5308 1.0589 0.3245 0.048 Uiso calc R 1
C C20 0.6143(6) 0.9287(3) 0.3245(3) 0.0396(13) Uani d . 1
H H20 0.7143 0.9434 0.324 0.048 Uiso calc R 1
C C21 0.5743(6) 0.8389(3) 0.3252(3) 0.0325(12) Uani d . 1
H H21 0.6492 0.7923 0.3245 0.039 Uiso calc R 1
C C22 0.6216(6) 0.7103(3) 0.1741(3) 0.0280(11) Uani d . 1
C C23 0.6799(5) 0.7577(3) 0.0862(3) 0.0266(11) Uani d . 1
H H23 0.6205 0.8048 0.0541 0.032 Uiso calc R 1
C C24 0.8081(5) 0.7381(3) 0.0507(3) 0.0290(11) Uani d . 1
H H24 0.866 0.6895 0.0819 0.035 Uiso calc R 1
C C25 0.8677(5) 0.7878(3) -0.0357(3) 0.0276(11) Uani d . 1
C C27 1.3690(5) 0.8158(3) -0.1391(3) 0.0265(11) Uani d . 1
C C28 1.4798(6) 0.8573(3) -0.1114(3) 0.0362(12) Uani d . 1
H H28 1.5757 0.8304 -0.1109 0.043 Uiso calc R 1
C C29 1.4490(6) 0.9382(3) -0.0847(3) 0.0404(14) Uani d . 1
H H29 1.5243 0.9688 -0.0671 0.049 Uiso calc R 1
C C30 1.3094(6) 0.9740(3) -0.0837(3) 0.0346(12) Uani d . 1
H H30 1.2854 1.0288 -0.064 0.042 Uiso calc R 1
C C31 1.2046(5) 0.9291(3) -0.1117(3) 0.0304(12) Uani d . 1
H H31 1.1071 0.9537 -0.1105 0.037 Uiso calc R 1
C C32 1.4007(5) 0.7300(3) -0.1727(3) 0.0341(12) Uani d . 1
H H32A 1.4518 0.7499 -0.2303 0.041 Uiso calc R 1
H H32B 1.4681 0.6874 -0.1372 0.041 Uiso calc R 1
C C33 1.2536(5) 0.5861(3) -0.1054(3) 0.0338(12) Uani d . 1
C C34 1.3787(6) 0.5152(3) -0.1146(3) 0.0449(14) Uani d . 1
H H34A 1.4732 0.5446 -0.1156 0.067 Uiso calc R 1
H H34B 1.3756 0.4964 -0.1672 0.067 Uiso calc R 1
H H34C 1.3671 0.4594 -0.067 0.067 Uiso calc R 1
C C35 1.1089(6) 0.5387(3) -0.1064(3) 0.0426(14) Uani d . 1
H H35A 1.0931 0.4856 -0.0566 0.064 Uiso calc R 1
H H35B 1.1127 0.5155 -0.1572 0.064 Uiso calc R 1
H H35C 1.0281 0.5844 -0.106 0.064 Uiso calc R 1
C C36 1.2521(6) 0.6111(3) -0.0222(3) 0.0395(13) Uani d . 1
H H36A 1.1688 0.6535 -0.0152 0.059 Uiso calc R 1
H H36B 1.3438 0.6426 -0.021 0.059 Uiso calc R 1
H H36C 1.2427 0.5535 0.0236 0.059 Uiso calc R 1
C C37 1.2733(5) 0.6568(3) -0.2592(3) 0.0304(12) Uani d . 1
H H37A 1.1871 0.6194 -0.2617 0.036 Uiso calc R 1
H H37B 1.363 0.6194 -0.269 0.036 Uiso calc R 1
C C38 1.2749(5) 0.7484(3) -0.3266(3) 0.0320(12) Uani d . 1
C C39 1.1782(5) 0.8980(3) -0.3673(3) 0.0335(12) Uani d . 1
H H39 1.1134 0.9462 -0.3553 0.04 Uiso calc R 1
C C40 1.2613(6) 0.9145(3) -0.4447(3) 0.0431(14) Uani d . 1
H H40 1.2528 0.9725 -0.4857 0.052 Uiso calc R 1
C C41 1.3567(6) 0.8447(4) -0.4606(3) 0.0444(14) Uani d . 1
H H41 1.418 0.8549 -0.5123 0.053 Uiso calc R 1
C C42 1.3629(6) 0.7611(3) -0.4021(3) 0.0369(13) Uani d . 1
H H42 1.4269 0.712 -0.4129 0.044 Uiso calc R 1

loop_
_atom_site_aniso_label
_atom_site_aniso_U_11
_atom_site_aniso_U_22
_atom_site_aniso_U_33
_atom_site_aniso_U_12
_atom_site_aniso_U_13
_atom_site_aniso_U_23
Ni1 0.0252(4) 0.0246(3) 0.0319(4) -0.0019(3) -0.0052(3) -0.0153(3)
Ni2 0.0264(4) 0.0227(3) 0.0269(3) -0.0035(3) -0.0028(3) -0.0112(3)
N1 0.035(3) 0.026(2) 0.025(2) -0.0011(19) -0.0060(19) -0.0105(17)
N2 0.031(3) 0.0236(19) 0.032(2) -0.0070(18) -0.0028(19) -0.0129(17)
N3 0.032(3) 0.027(2) 0.032(2) -0.0012(19) -0.002(2) -0.0107(18)
N4 0.029(3) 0.0226(19) 0.022(2) -0.0032(17) -0.0056(18) -0.0075(16)
N5 0.034(3) 0.030(2) 0.031(2) -0.0017(18) -0.0084(19) -0.0133(18)
N6 0.033(3) 0.025(2) 0.034(2) -0.0044(19) -0.0072(19) -0.0121(19)
O1 0.030(2) 0.0303(17) 0.041(2) -0.0009(15) -0.0102(17) -0.0173(15)
O2 0.034(2) 0.0242(17) 0.0392(19) -0.0037(15) -0.0065(16) -0.0147(15)
O3 0.030(2) 0.0238(15) 0.0303(18) -0.0047(14) 0.0002(15) -0.0089(14)
O4 0.024(2) 0.0347(18) 0.0281(18) -0.0032(15) 0.0004(15) -0.0119(14)
O5 0.032(2) 0.0413(19) 0.0346(19) 0.0027(16) -0.0025(17) -0.0077(16)
O6 0.030(2) 0.0246(16) 0.0354(19) 0.0012(15) -0.0033(16) -0.0088(15)
O7 0.030(2) 0.0356(17) 0.0306(19) 0.0045(15) -0.0111(15) -0.0198(15)
O8 0.036(2) 0.0251(16) 0.039(2) -0.0050(15) -0.0066(17) -0.0066(15)
O10 0.033(2) 0.0286(17) 0.042(2) 0.0063(15) 0.0050(16) -0.0017(16)
O11 0.076(3) 0.0275(19) 0.076(3) 0.0085(18) -0.047(2) -0.0187(19)
O13 0.053(3) 0.049(2) 0.039(2) -0.0082(18) -0.0107(19) -0.0141(17)
O12 0.194(6) 0.050(3) 0.119(4) -0.026(3) -0.092(4) 0.003(3)
C1 0.039(3) 0.030(3) 0.039(3) -0.003(2) -0.015(3) -0.015(2)
C3 0.027(3) 0.037(3) 0.042(3) 0.000(2) -0.008(2) -0.018(2)
C4 0.027(3) 0.027(3) 0.040(3) -0.002(2) 0.000(2) -0.015(2)
C5 0.030(3) 0.031(3) 0.029(3) -0.006(2) 0.001(2) -0.012(2)
C6 0.041(3) 0.029(3) 0.023(3) 0.001(2) -0.009(2) -0.010(2)
C7 0.036(3) 0.030(2) 0.035(3) 0.004(2) -0.009(2) -0.015(2)
C8 0.034(3) 0.034(3) 0.054(3) 0.002(2) -0.009(3) -0.016(3)
C9 0.035(3) 0.027(3) 0.045(3) 0.000(2) -0.001(3) -0.012(2)
C10 0.040(3) 0.031(3) 0.036(3) 0.001(2) -0.005(3) -0.014(2)
C11 0.057(4) 0.037(3) 0.036(3) 0.004(3) 0.006(3) -0.007(3)
C12 0.053(4) 0.050(3) 0.045(4) 0.003(3) 0.014(3) -0.005(3)
C13 0.037(4) 0.047(3) 0.057(4) 0.004(3) 0.014(3) -0.013(3)
C14 0.035(3) 0.033(3) 0.031(3) 0.000(2) -0.013(2) -0.014(2)
C15 0.043(3) 0.033(3) 0.030(3) 0.002(2) -0.008(2) -0.009(2)
C16 0.041(3) 0.039(3) 0.041(3) 0.004(2) -0.015(3) -0.022(2)
C17 0.036(3) 0.044(3) 0.053(3) 0.007(3) -0.018(3) -0.019(3)
C18 0.049(4) 0.021(2) 0.043(3) 0.003(2) -0.014(3) -0.015(2)
C19 0.055(4) 0.027(3) 0.044(3) -0.009(3) -0.018(3) -0.011(2)
C20 0.048(4) 0.031(3) 0.043(3) -0.012(3) -0.013(3) -0.010(2)
C21 0.034(3) 0.036(3) 0.032(3) -0.003(2) -0.004(2) -0.015(2)
C22 0.032(3) 0.023(2) 0.034(3) -0.005(2) -0.005(3) -0.016(2)
C23 0.032(3) 0.025(2) 0.024(3) -0.004(2) -0.004(2) -0.008(2)
C24 0.026(3) 0.027(2) 0.036(3) 0.000(2) -0.008(2) -0.012(2)
C25 0.024(3) 0.031(3) 0.030(3) -0.007(2) -0.005(2) -0.009(2)
C27 0.026(3) 0.027(2) 0.028(3) -0.004(2) -0.003(2) -0.009(2)
C28 0.034(3) 0.044(3) 0.032(3) -0.006(2) -0.007(2) -0.011(2)
C29 0.048(4) 0.041(3) 0.037(3) -0.019(3) -0.013(3) -0.012(3)
C30 0.048(4) 0.028(3) 0.033(3) -0.006(3) -0.008(3) -0.014(2)
C31 0.036(3) 0.027(2) 0.035(3) 0.002(2) -0.011(2) -0.016(2)
C32 0.028(3) 0.041(3) 0.037(3) -0.002(2) -0.005(2) -0.014(2)
C33 0.038(3) 0.025(2) 0.037(3) -0.001(2) -0.003(2) -0.005(2)
C34 0.051(4) 0.032(3) 0.050(3) 0.008(3) -0.003(3) -0.009(3)
C35 0.049(4) 0.034(3) 0.041(3) -0.004(3) 0.003(3) -0.006(2)
C36 0.050(4) 0.033(3) 0.033(3) 0.009(3) -0.007(3) -0.005(2)
C37 0.038(3) 0.027(2) 0.031(3) 0.002(2) -0.007(2) -0.016(2)
C38 0.036(3) 0.033(3) 0.033(3) -0.006(2) -0.006(2) -0.017(2)
C39 0.041(3) 0.027(3) 0.034(3) -0.003(2) -0.006(3) -0.009(2)
C40 0.061(4) 0.037(3) 0.032(3) -0.010(3) -0.014(3) -0.005(3)
C41 0.050(4) 0.054(3) 0.034(3) 0.002(3) -0.001(3) -0.020(3)
C42 0.046(4) 0.040(3) 0.031(3) 0.000(3) -0.004(3) -0.021(3)

loop_
_atom_type_symbol
_atom_type_description
_atom_type_scat_dispersion_real
_atom_type_scat_dispersion_imag
_atom_type_scat_source
C C 0.0033 0.0016 'International Tables Vol C Tables 4.2.6.8 and 6.1.1.4'
H H 0.0000 0.0000 'International Tables Vol C Tables 4.2.6.8 and 6.1.1.4'
N N 0.0061 0.0033 'International Tables Vol C Tables 4.2.6.8 and 6.1.1.4'
O O 0.0106 0.0060 'International Tables Vol C Tables 4.2.6.8 and 6.1.1.4'
Ni Ni 0.3393 1.1124 'International Tables Vol C Tables 4.2.6.8 and 6.1.1.4'

loop_
_geom_angle_atom_site_label_1
_geom_angle_atom_site_label_2
_geom_angle_atom_site_label_3
_geom_angle_site_symmetry_1
_geom_angle
O6 Ni1 N4 . 89.29(12)
O6 Ni1 O1 . 88.78(12)
N4 Ni1 O1 . 175.69(13)
O6 Ni1 N6 . 176.01(12)
N4 Ni1 N6 . 94.35(14)
O1 Ni1 N6 . 87.48(13)
O6 Ni1 O7 . 91.99(11)
N4 Ni1 O7 . 92.78(12)
O1 Ni1 O7 . 91.14(11)
N6 Ni1 O7 . 89.46(13)
O6 Ni1 N5 . 100.68(12)
N4 Ni1 N5 . 79.43(13)
O1 Ni1 N5 . 97.15(12)
N6 Ni1 N5 . 78.44(14)
O7 Ni1 N5 . 164.96(12)
O4 Ni2 O2 . 88.77(11)
O4 Ni2 N1 . 86.04(12)
O2 Ni2 N1 . 171.59(13)
O4 Ni2 O3 . 90.22(12)
O2 Ni2 O3 . 92.10(11)
N1 Ni2 O3 . 94.52(13)
O4 Ni2 N3 . 175.15(12)
O2 Ni2 N3 . 86.39(12)
N1 Ni2 N3 . 98.78(13)
O3 Ni2 N3 . 89.93(14)
O4 Ni2 N2 . 101.20(13)
O2 Ni2 N2 . 94.00(12)
N1 Ni2 N2 . 80.55(14)
O3 Ni2 N2 . 167.15(12)
N3 Ni2 N2 . 79.20(14)
C21 N1 C6 . 118.3(4)
C21 N1 Ni2 . 124.8(3)
C6 N1 Ni2 . 116.1(3)
C8 N2 C7 . 106.7(3)
C8 N2 C14 . 111.9(3)
C7 N2 C14 . 111.2(3)
C8 N2 Ni2 . 102.2(3)
C7 N2 Ni2 . 104.5(3)
C14 N2 Ni2 . 119.2(3)
C9 N3 C10 . 119.2(4)
C9 N3 Ni2 . 114.0(3)
C10 N3 Ni2 . 126.7(3)
C27 N4 C31 . 117.9(4)
C27 N4 Ni1 . 118.0(3)
C31 N4 Ni1 . 124.1(3)
C37 N5 C32 . 108.3(3)
C37 N5 C33 . 111.7(3)
C32 N5 C33 . 111.5(3)
C37 N5 Ni1 . 99.4(3)
C32 N5 Ni1 . 104.9(2)
C33 N5 Ni1 . 120.0(3)
C38 N6 C39 . 118.7(4)
C38 N6 Ni1 . 114.3(3)
C39 N6 Ni1 . 126.8(3)
C1 O1 Ni1 2_665 126.4(3)
C5 O2 Ni2 . 127.9(3)
Ni2 O3 H3A . 109.8
Ni2 O3 H3B . 109.5
H3A O3 H3B . 109.2
C22 O4 Ni2 . 129.8(3)
C25 O6 Ni1 . 129.0(3)
Ni1 O7 H7A . 109.6
Ni1 O7 H7B . 109.4
H7A O7 H7B . 109.3
H13C O13 H13D . 107.6
H12C O12 H12D . 109.6
O1 C1 O11 2_665 127.1(4)
O1 C1 C3 2_665 118.0(4)
O11 C1 C3 . 114.7(4)
C4 C3 C1 . 124.3(4)
C4 C3 H3 . 117.8
C1 C3 H3 . 117.8
C3 C4 C5 . 122.8(4)
C3 C4 H4 . 118.6
C5 C4 H4 . 118.6
O8 C5 O2 . 126.6(4)
O8 C5 C4 . 119.4(4)
O2 C5 C4 . 114.0(4)
N1 C6 C18 . 121.6(5)
N1 C6 C7 . 116.1(4)
C18 C6 C7 . 122.3(4)
N2 C7 C6 . 112.3(4)
N2 C7 H7C . 109.1
C6 C7 H7C . 109.1
N2 C7 H7D . 109.1
C6 C7 H7D . 109.1
H7C C7 H7D . 107.9
N2 C8 C9 . 110.8(4)
N2 C8 H8A . 109.5
C9 C8 H8A . 109.5
N2 C8 H8B . 109.5
C9 C8 H8B . 109.5
H8A C8 H8B . 108.1
N3 C9 C13 . 120.9(5)
N3 C9 C8 . 117.3(4)
C13 C9 C8 . 121.7(5)
N3 C10 C11 . 122.7(5)
N3 C10 H10 . 118.7
C11 C10 H10 . 118.7
C12 C11 C10 . 118.3(5)
C12 C11 H11 . 120.9
C10 C11 H11 . 120.9
C11 C12 C13 . 119.9(5)
C11 C12 H12 . 120.0
C13 C12 H12 . 120.0
C12 C13 C9 . 118.9(5)
C12 C13 H13 . 120.5
C9 C13 H13 . 120.5
N2 C14 C16 . 109.3(3)
N2 C14 C15 . 108.4(3)
C16 C14 C15 . 108.3(4)
N2 C14 C17 . 112.4(4)
C16 C14 C17 . 108.8(4)
C15 C14 C17 . 109.5(4)
C14 C15 H15A . 109.5
C14 C15 H15B . 109.5
H15A C15 H15B . 109.5
C14 C15 H15C . 109.5
H15A C15 H15C . 109.5
H15B C15 H15C . 109.5
C14 C16 H16A . 109.5
C14 C16 H16B . 109.5
H16A C16 H16B . 109.5
C14 C16 H16C . 109.5
H16A C16 H16C . 109.5
H16B C16 H16C . 109.5
C14 C17 H17A . 109.5
C14 C17 H17B . 109.5
H17A C17 H17B . 109.5
C14 C17 H17C . 109.5
H17A C17 H17C . 109.5
H17B C17 H17C . 109.5
C19 C18 C6 . 119.1(5)
C19 C18 H18 . 120.4
C6 C18 H18 . 120.4
C18 C19 C20 . 119.4(4)
C18 C19 H19 . 120.3
C20 C19 H19 . 120.3
C19 C20 C21 . 118.6(5)
C19 C20 H20 . 120.7
C21 C20 H20 . 120.7
N1 C21 C20 . 122.9(5)
N1 C21 H21 . 118.5
C20 C21 H21 . 118.5
O4 C22 O5 . 125.2(4)
O4 C22 C23 . 116.4(4)
O5 C22 C23 . 118.4(4)
C24 C23 C22 . 123.7(4)
C24 C23 H23 . 118.2
C22 C23 H23 . 118.2
C23 C24 C25 . 123.5(4)
C23 C24 H24 . 118.3
C25 C24 H24 . 118.3
O10 C25 O6 . 126.0(4)
O10 C25 C24 . 118.5(4)
O6 C25 C24 . 115.5(4)
N4 C27 C28 . 122.1(4)
N4 C27 C32 . 117.4(4)
C28 C27 C32 . 120.4(4)
C29 C28 C27 . 119.0(5)
C29 C28 H28 . 120.5
C27 C28 H28 . 120.5
C30 C29 C28 . 119.5(5)
C30 C29 H29 . 120.3
C28 C29 H29 . 120.3
C29 C30 C31 . 118.5(4)
C29 C30 H30 . 120.7
C31 C30 H30 . 120.7
N4 C31 C30 . 122.9(5)
N4 C31 H31 . 118.5
C30 C31 H31 . 118.5
N5 C32 C27 . 113.9(4)
N5 C32 H32A . 108.8
C27 C32 H32A . 108.8
N5 C32 H32B . 108.8
C27 C32 H32B . 108.8
H32A C32 H32B . 107.7
C36 C33 N5 . 108.6(3)
C36 C33 C35 . 108.5(4)
N5 C33 C35 . 109.1(4)
C36 C33 C34 . 109.8(4)
N5 C33 C34 . 112.8(4)
C35 C33 C34 . 107.9(4)
C33 C34 H34A . 109.5
C33 C34 H34B . 109.5
H34A C34 H34B . 109.5
C33 C34 H34C . 109.5
H34A C34 H34C . 109.5
H34B C34 H34C . 109.5
C33 C35 H35A . 109.5
C33 C35 H35B . 109.5
H35A C35 H35B . 109.5
C33 C35 H35C . 109.5
H35A C35 H35C . 109.5
H35B C35 H35C . 109.5
C33 C36 H36A . 109.5
C33 C36 H36B . 109.5
H36A C36 H36B . 109.5
C33 C36 H36C . 109.5
H36A C36 H36C . 109.5
H36B C36 H36C . 109.5
N5 C37 C38 . 110.0(3)
N5 C37 H37A . 109.7
C38 C37 H37A . 109.7
N5 C37 H37B . 109.7
C38 C37 H37B . 109.7
H37A C37 H37B . 108.2
N6 C38 C42 . 121.8(4)
N6 C38 C37 . 115.9(4)
C42 C38 C37 . 122.3(4)
N6 C39 C40 . 122.3(5)
N6 C39 H39 . 118.9
C40 C39 H39 . 118.9
C41 C40 C39 . 118.2(4)
C41 C40 H40 . 120.9
C39 C40 H40 . 120.9
C42 C41 C40 . 119.7(5)
C42 C41 H41 . 120.1
C40 C41 H41 . 120.1
C41 C42 C38 . 119.2(5)
C41 C42 H42 . 120.4
C38 C42 H42 . 120.4

loop_
_geom_bond_atom_site_label_1
_geom_bond_atom_site_label_2
_geom_bond_site_symmetry_2
_geom_bond_distance
Ni1 O6 . 2.037(3)
Ni1 N4 . 2.056(3)
Ni1 O1 . 2.072(3)
Ni1 N6 . 2.084(4)
Ni1 O7 . 2.086(3)
Ni1 N5 . 2.272(4)
Ni2 O4 . 2.050(3)
Ni2 O2 . 2.051(3)
Ni2 N1 . 2.061(3)
Ni2 O3 . 2.080(3)
Ni2 N3 . 2.084(4)
Ni2 N2 . 2.212(4)
N1 C21 . 1.339(5)
N1 C6 . 1.342(5)
N2 C8 . 1.491(5)
N2 C7 . 1.500(5)
N2 C14 . 1.523(5)
N3 C9 . 1.326(6)
N3 C10 . 1.340(5)
N4 C27 . 1.329(5)
N4 C31 . 1.348(5)
N5 C37 . 1.482(5)
N5 C32 . 1.498(5)
N5 C33 . 1.515(5)
N6 C38 . 1.333(5)
N6 C39 . 1.337(5)
O1 C1 2_665 1.246(5)
O2 C5 . 1.250(5)
O3 H3A . 0.8546
O3 H3B . 0.8545
O4 C22 . 1.251(5)
O5 C22 . 1.269(5)
O6 C25 . 1.267(5)
O7 H7A . 0.8539
O7 H7B . 0.8539
O8 C5 . 1.249(5)
O10 C25 . 1.248(5)
O11 C1 . 1.266(5)
O13 H13C . 0.8499
O13 H13D . 0.85
O12 H12C . 0.8499
O12 H12D . 0.8499
C1 O1 2_665 1.246(5)
C1 C3 . 1.500(6)
C3 C4 . 1.308(5)
C3 H3 . 0.95
C4 C5 . 1.529(6)
C4 H4 . 0.95
C6 C18 . 1.395(5)
C6 C7 . 1.506(6)
C7 H7C . 0.99
C7 H7D . 0.99
C8 C9 . 1.505(6)
C8 H8A . 0.99
C8 H8B . 0.99
C9 C13 . 1.395(6)
C10 C11 . 1.380(6)
C10 H10 . 0.95
C11 C12 . 1.355(7)
C11 H11 . 0.95
C12 C13 . 1.380(7)
C12 H12 . 0.95
C13 H13 . 0.95
C14 C16 . 1.526(5)
C14 C15 . 1.526(6)
C14 C17 . 1.526(6)
C15 H15A . 0.98
C15 H15B . 0.98
C15 H15C . 0.98
C16 H16A . 0.98
C16 H16B . 0.98
C16 H16C . 0.98
C17 H17A . 0.98
C17 H17B . 0.98
C17 H17C . 0.98
C18 C19 . 1.370(6)
C18 H18 . 0.95
C19 C20 . 1.375(7)
C19 H19 . 0.95
C20 C21 . 1.377(6)
C20 H20 . 0.95
C21 H21 . 0.95
C22 C23 . 1.491(6)
C23 C24 . 1.308(6)
C23 H23 . 0.95
C24 C25 . 1.482(6)
C24 H24 . 0.95
C27 C28 . 1.381(6)
C27 C32 . 1.506(6)
C28 C29 . 1.375(6)
C28 H28 . 0.95
C29 C30 . 1.363(7)
C29 H29 . 0.95
C30 C31 . 1.371(6)
C30 H30 . 0.95
C31 H31 . 0.95
C32 H32A . 0.99
C32 H32B . 0.99
C33 C36 . 1.511(6)
C33 C35 . 1.527(6)
C33 C34 . 1.537(6)
C34 H34A . 0.98
C34 H34B . 0.98
C34 H34C . 0.98
C35 H35A . 0.98
C35 H35B . 0.98
C35 H35C . 0.98
C36 H36A . 0.98
C36 H36B . 0.98
C36 H36C . 0.98
C37 C38 . 1.510(6)
C37 H37A . 0.99
C37 H37B . 0.99
C38 C42 . 1.382(6)
C39 C40 . 1.383(6)
C39 H39 . 0.95
C40 C41 . 1.375(7)
C40 H40 . 0.95
C41 C42 . 1.359(6)
C41 H41 . 0.95
C42 H42 . 0.95
